data_4305828
loop_
_publ_author_name
'Yan Li'
'Gang Xu'
'Wen-Qiang Zou'
'Ming-Sheng Wang'
'Fa-Kun Zheng'
'Mei-Feng Wu'
'Hui-Yi Zeng'
'Guo-Cong Guo'
'Jin-Shun Huang'

_publ_contact_author_address
;
State Key Laboratory of Structural Chemistry
Fujian Institute of Research on the Structure of Matter, Chinese
Academy of Sciences
Fuzhou, Fujian 350002
P. R. China
;
_publ_contact_author_email zfk@fjirsm.ac.cn
_publ_contact_author_fax '(86)591 83714946'
_publ_contact_author_name 'Prof. Fa-Kun Zheng'
_publ_contact_author_phone '(86)591 83704827'
_publ_section_title
;
A Novel Metal-Organic Network with High Thermal Stability: Nonlinear
Optical and Photoluminescent Properties
;
_journal_name_full 'Inorganic Chemistry'
_journal_page_first 7945
_journal_page_last 7947
_journal_paper_doi 10.1021/ic800761h
_journal_volume 47
_journal_year 2008
_chemical_formula_moiety '[Zn(tzba)]n'
_chemical_formula_sum 'C8 H4 N4 O2 Zn'
_chemical_formula_weight 253.52
_chemical_name_common '[Zn(tzba)]n'
_chemical_name_systematic '[Zn(tzba)]n'
_space_group_IT_number 7
_symmetry_cell_setting monoclinic
_symmetry_space_group_name_Hall 'P -2yc'
_symmetry_space_group_name_H-M 'P 1 c 1'
_atom_sites_solution_hydrogens geom
_atom_sites_solution_primary direct
_atom_sites_solution_secondary difmap
_audit_creation_method SHELXL-97
_cell_angle_alpha 90.00
_cell_angle_beta 96.162(8)
_cell_angle_gamma 90.00
_cell_formula_units_Z 2
_cell_length_a 4.8244(5)
_cell_length_b 8.2293(11)
_cell_length_c 10.5946(10)
_cell_measurement_reflns_used 20
_cell_measurement_temperature 293(2)
_cell_measurement_theta_max 30
_cell_measurement_theta_min 12
_cell_volume 418.19(8)
_computing_cell_refinement WinAFC
_computing_data_collection WinAFC
_computing_data_reduction 'CrystalStructure Version 3.10'
_computing_molecular_graphics 'Bruker SHELXTL'
_computing_publication_material 'Siemens SHELXTL^TM^ 5'
_computing_structure_refinement 'Siemens SHELXTL^TM^ 5'
_computing_structure_solution 'Siemens SHELXTL^TM^ 5'
_diffrn_ambient_temperature 293(2)
_diffrn_measured_fraction_theta_full 1.000
_diffrn_measured_fraction_theta_max 1.000
_diffrn_measurement_device_type 'Rigaku AFC7R'
_diffrn_measurement_method \w-2\q
_diffrn_radiation_monochromator graphite
_diffrn_radiation_source 'rotating-anode generator'
_diffrn_radiation_type MoK\a
_diffrn_radiation_wavelength 0.71073
_diffrn_reflns_av_R_equivalents 0.0000
_diffrn_reflns_av_sigmaI/netI 0.0153
_diffrn_reflns_limit_h_max 6
_diffrn_reflns_limit_h_min -6
_diffrn_reflns_limit_k_max 0
_diffrn_reflns_limit_k_min -11
_diffrn_reflns_limit_l_max 14
_diffrn_reflns_limit_l_min -3
_diffrn_reflns_number 1300
_diffrn_reflns_theta_full 30.00
_diffrn_reflns_theta_max 30.00
_diffrn_reflns_theta_min 2.47
_diffrn_standards_decay_% -0.261
_diffrn_standards_interval_count 200
_diffrn_standards_number 3
_exptl_absorpt_coefficient_mu 2.916
_exptl_absorpt_correction_T_max 0.9995
_exptl_absorpt_correction_T_min 0.6994
_exptl_absorpt_correction_type psi-scan
_exptl_absorpt_process_details 'Psi (Rigaku WinAFC)'
_exptl_crystal_colour colorless
_exptl_crystal_density_diffrn 2.013
_exptl_crystal_density_meas ?
_exptl_crystal_density_method .
_exptl_crystal_description prismatic
_exptl_crystal_F_000 252
_exptl_crystal_size_max 0.25
_exptl_crystal_size_mid 0.20
_exptl_crystal_size_min 0.10
_refine_diff_density_max 0.907
_refine_diff_density_min -0.683
_refine_diff_density_rms 0.083
_refine_ls_abs_structure_details 'Flack H D (1983), Acta Cryst. A39, 876-881'
_refine_ls_abs_structure_Flack 0.003(16)
_refine_ls_extinction_method none
_refine_ls_goodness_of_fit_ref 1.006
_refine_ls_hydrogen_treatment constr
_refine_ls_matrix_type full
_refine_ls_number_parameters 136
_refine_ls_number_reflns 1300
_refine_ls_number_restraints 2
_refine_ls_restrained_S_all 1.006
_refine_ls_R_factor_all 0.0248
_refine_ls_R_factor_gt 0.0240
_refine_ls_shift/su_max 0.000
_refine_ls_shift/su_mean 0.000
_refine_ls_structure_factor_coef Fsqd
_refine_ls_weighting_details 'calc w=1/[\s^2^(Fo^2^)+(0.0545P)^2^+0.0650P] where P=(Fo^2^+2Fc^2^)/3'
_refine_ls_weighting_scheme calc
_refine_ls_wR_factor_gt 0.0658
_refine_ls_wR_factor_ref 0.0666
_reflns_number_gt 1272
_reflns_number_total 1300
_reflns_threshold_expression >2sigma(I)
_cod_data_source_file ic800761h_si_001.cif
_cod_data_source_block 7
_cod_depositor_comments
;
The following automatic conversions were performed:
'_exptl_absorpt_correction_type' value 'Psi-scan' changed to 'psi-scan'
according to '/home/saulius/struct/CIF-dictionaries/cif_core.dic'
dictionary named 'cif_core.dic' version 2.4.1 from 2010-06-29.

Automatic conversion script
Id: cif_fix_enum 1527 2010-12-29 10:47:43Z saulius 
;
_cod_database_code 4305828

loop_
_symmetry_equiv_pos_as_xyz
'x, y, z'
'x, -y, z+1/2'

loop_
_atom_site_label
_atom_site_type_symbol
_atom_site_fract_x
_atom_site_fract_y
_atom_site_fract_z
_atom_site_U_iso_or_equiv
_atom_site_adp_type
_atom_site_occupancy
_atom_site_symmetry_multiplicity
_atom_site_calc_flag
_atom_site_refinement_flags
_atom_site_disorder_assembly
_atom_site_disorder_group
Zn1 Zn 0.81743(5) 0.18583(3) 0.53930(4) 0.01780(10) Uani 1 1 d . . .
O1 O 0.4208(5) 0.7568(3) 1.0265(3) 0.0248(5) Uani 1 1 d . . .
O2 O 0.0383(5) 0.6144(3) 1.0434(3) 0.0233(5) Uani 1 1 d . . .
N1 N 0.8726(7) 0.0541(4) 0.6961(3) 0.0216(6) Uani 1 1 d . . .
N2 N 1.0019(8) -0.0906(4) 0.6881(3) 0.0282(6) Uani 1 1 d . . .
N3 N 0.9952(8) -0.1687(4) 0.7932(3) 0.0280(7) Uani 1 1 d . . .
N4 N 0.8600(7) -0.0746(4) 0.8740(3) 0.0216(6) Uani 1 1 d . . .
C1 C 0.4060(6) 0.4779(4) 0.9602(3) 0.0186(5) Uani 1 1 d . . .
C2 C 0.5806(7) 0.4942(4) 0.8640(3) 0.0217(6) Uani 1 1 d . . .
H2A H 0.6162 0.5967 0.8325 0.026 Uiso 1 1 calc R . .
C3 C 0.7010(7) 0.3582(4) 0.8153(3) 0.0216(6) Uani 1 1 d . . .
H3A H 0.8178 0.3697 0.7515 0.026 Uiso 1 1 calc R . .
C4 C 0.6470(6) 0.2036(4) 0.8619(3) 0.0171(5) Uani 1 1 d . . .
C5 C 0.4645(8) 0.1868(4) 0.9551(4) 0.0233(7) Uani 1 1 d . . .
H5A H 0.4236 0.0841 0.9846 0.028 Uiso 1 1 calc R . .
C6 C 0.3438(7) 0.3241(4) 1.0039(4) 0.0229(6) Uani 1 1 d . . .
H6A H 0.2218 0.3128 1.0656 0.028 Uiso 1 1 calc R . .
C7 C 0.2817(6) 0.6258(4) 1.0143(3) 0.0180(6) Uani 1 1 d . . .
C8 C 0.7878(6) 0.0619(4) 0.8118(3) 0.0179(5) Uani 1 1 d . . .

loop_
_atom_site_aniso_label
_atom_site_aniso_U_11
_atom_site_aniso_U_22
_atom_site_aniso_U_33
_atom_site_aniso_U_23
_atom_site_aniso_U_13
_atom_site_aniso_U_12
Zn1 0.02478(15) 0.01379(14) 0.01553(14) 0.00024(16) 0.00540(10) -0.00141(16)
O1 0.0265(11) 0.0167(11) 0.0315(13) -0.0025(10) 0.0043(9) 0.0015(9)
O2 0.0226(11) 0.0167(10) 0.0316(13) 0.0007(10) 0.0074(9) 0.0030(8)
N1 0.0309(15) 0.0172(12) 0.0180(13) -0.0015(10) 0.0081(11) 0.0029(11)
N2 0.0445(17) 0.0213(14) 0.0207(13) 0.0021(11) 0.0125(12) 0.0115(12)
N3 0.0414(17) 0.0221(13) 0.0222(17) 0.0028(12) 0.0114(13) 0.0122(12)
N4 0.0315(14) 0.0160(12) 0.0187(13) 0.0028(10) 0.0085(11) 0.0048(11)
C1 0.0201(11) 0.0139(13) 0.0222(13) -0.0011(11) 0.0041(10) 0.0020(10)
C2 0.0318(14) 0.0136(12) 0.0207(13) -0.0010(11) 0.0074(12) -0.0013(12)
C3 0.0310(15) 0.0162(13) 0.0192(14) -0.0037(11) 0.0107(12) -0.0026(11)
C4 0.0204(13) 0.0137(13) 0.0174(15) -0.0005(10) 0.0032(11) 0.0008(9)
C5 0.0292(15) 0.0139(14) 0.0291(17) 0.0033(11) 0.0142(13) 0.0032(10)
C6 0.0254(15) 0.0154(13) 0.0302(16) 0.0023(11) 0.0133(13) 0.0030(11)
C7 0.0210(14) 0.0147(12) 0.0182(16) 0.0028(10) 0.0020(11) 0.0021(10)
C8 0.0237(13) 0.0140(11) 0.0168(12) 0.0012(11) 0.0055(10) 0.0022(10)

loop_
_atom_type_symbol
_atom_type_description
_atom_type_scat_dispersion_real
_atom_type_scat_dispersion_imag
_atom_type_scat_source
C C 0.0033 0.0016 'International Tables Vol C Tables 4.2.6.8 and 6.1.1.4'
H H 0.0000 0.0000 'International Tables Vol C Tables 4.2.6.8 and 6.1.1.4'
N N 0.0061 0.0033 'International Tables Vol C Tables 4.2.6.8 and 6.1.1.4'
O O 0.0106 0.0060 'International Tables Vol C Tables 4.2.6.8 and 6.1.1.4'
Zn Zn 0.2839 1.4301 'International Tables Vol C Tables 4.2.6.8 and 6.1.1.4'

loop_
_geom_angle_atom_site_label_1
_geom_angle_atom_site_label_2
_geom_angle_atom_site_label_3
_geom_angle
_geom_angle_site_symmetry_1
_geom_angle_site_symmetry_3
_geom_angle_publ_flag
O2 Zn1 O1 108.92(10) 2_664 2_564 ?
O2 Zn1 N1 114.71(12) 2_664 . ?
O1 Zn1 N1 103.43(12) 2_564 . ?
O2 Zn1 N4 107.23(12) 2_664 2_554 ?
O1 Zn1 N4 103.90(13) 2_564 2_554 ?
N1 Zn1 N4 117.77(12) . 2_554 ?
C7 O1 Zn1 135.5(2) . 2_565 ?
C7 O2 Zn1 117.1(2) . 2_465 ?
C8 N1 N2 106.8(3) . . ?
C8 N1 Zn1 135.9(2) . . ?
N2 N1 Zn1 116.9(2) . . ?
N3 N2 N1 109.3(3) . . ?
N2 N3 N4 108.4(3) . . ?
C8 N4 N3 106.5(3) . . ?
C8 N4 Zn1 140.6(3) . 2 ?
N3 N4 Zn1 112.8(2) . 2 ?
C6 C1 C2 119.9(3) . . ?
C6 C1 C7 120.2(3) . . ?
C2 C1 C7 119.9(3) . . ?
C3 C2 C1 120.2(3) . . ?
C3 C2 H2A 119.9 . . ?
C1 C2 H2A 119.9 . . ?
C2 C3 C4 120.1(3) . . ?
C2 C3 H3A 119.9 . . ?
C4 C3 H3A 119.9 . . ?
C3 C4 C5 119.6(3) . . ?
C3 C4 C8 118.8(3) . . ?
C5 C4 C8 121.6(3) . . ?
C6 C5 C4 120.1(3) . . ?
C6 C5 H5A 120.0 . . ?
C4 C5 H5A 120.0 . . ?
C1 C6 C5 120.0(3) . . ?
C1 C6 H6A 120.0 . . ?
C5 C6 H6A 120.0 . . ?
O2 C7 O1 122.6(3) . . ?
O2 C7 C1 117.3(3) . . ?
O1 C7 C1 120.0(3) . . ?
N4 C8 N1 109.0(3) . . ?
N4 C8 C4 126.5(3) . . ?
N1 C8 C4 124.5(3) . . ?

loop_
_geom_bond_atom_site_label_1
_geom_bond_atom_site_label_2
_geom_bond_distance
_geom_bond_site_symmetry_2
_geom_bond_publ_flag
Zn1 O2 1.957(2) 2_664 ?
Zn1 O1 1.962(3) 2_564 ?
Zn1 N1 1.978(3) . ?
Zn1 N4 2.006(3) 2_554 ?
O1 C7 1.269(4) . ?
O1 Zn1 1.962(3) 2_565 ?
O2 C7 1.249(4) . ?
O2 Zn1 1.957(2) 2_465 ?
N1 C8 1.335(4) . ?
N1 N2 1.351(4) . ?
N2 N3 1.289(5) . ?
N3 N4 1.371(5) . ?
N4 C8 1.329(4) . ?
N4 Zn1 2.006(3) 2 ?
C1 C6 1.392(4) . ?
C1 C2 1.397(4) . ?
C1 C7 1.498(4) . ?
C2 C3 1.386(4) . ?
C2 H2A 0.9300 . ?
C3 C4 1.399(4) . ?
C3 H3A 0.9300 . ?
C4 C5 1.399(5) . ?
C4 C8 1.477(4) . ?
C5 C6 1.395(4) . ?
C5 H5A 0.9300 . ?
C6 H6A 0.9300 . ?
